data_4086733
loop_
_publ_author_name
'Valadez, Travis N.'
'Norton, Jack R.'
'Neary, Michelle C.'
'Quinlivan, Patrick J.'

_publ_section_title
;
 Reaction of Cp*2Zr(2,3-dimethylbutadiene) with Isonitriles and CO
;
_journal_issue 18
_journal_name_full Organometallics
_journal_page_first 3163
_journal_paper_doi 10.1021/acs.organomet.6b00522
_journal_volume 35
_journal_year 2016
_chemical_formula_moiety 'C32 H49 N O Zr'
_chemical_formula_sum 'C32 H49 N O Zr'
_chemical_formula_weight 554.94
_space_group_crystal_system monoclinic
_space_group_IT_number 14
_space_group_name_Hall '-P 2yn'
_space_group_name_H-M_alt 'P 1 21/n 1'
_symmetry_space_group_name_Hall '-P 2yn'
_symmetry_space_group_name_H-M 'P 1 21/n 1'
_atom_sites_solution_hydrogens mixed
_audit_creation_method SHELXL-2014/7
_cell_angle_alpha 90
_cell_angle_beta 93.447(3)
_cell_angle_gamma 90
_cell_formula_units_Z 4
_cell_length_a 12.101(3)
_cell_length_b 18.466(4)
_cell_length_c 13.140(3)
_cell_measurement_reflns_used 9919
_cell_measurement_temperature 130(2)
_cell_measurement_theta_max 33.08
_cell_measurement_theta_min 2.61
_cell_volume 2930.9(12)
_computing_cell_refinement 'Bruker SAINT'
_computing_data_collection 'Bruker APEX2'
_computing_data_reduction 'Bruker SAINT'
_computing_molecular_graphics 'Bruker SHELXTL'
_computing_publication_material 'Bruker SHELXTL'
_computing_structure_refinement 'SHELXL-2014/7 (Sheldrick, 2014)'
_computing_structure_solution 'SHELXS-97 (Sheldrick 2008)'
_diffrn_ambient_temperature 130(2)
_diffrn_measured_fraction_theta_full 1.000
_diffrn_measured_fraction_theta_max 0.953
_diffrn_measurement_device_type 'Bruker APEX-II CCD'
_diffrn_measurement_method '\f and \w scans'
_diffrn_radiation_type MoK\a
_diffrn_radiation_wavelength 0.71073
_diffrn_reflns_av_R_equivalents 0.0325
_diffrn_reflns_av_unetI/netI 0.0263
_diffrn_reflns_Laue_measured_fraction_full 1.000
_diffrn_reflns_Laue_measured_fraction_max 0.953
_diffrn_reflns_limit_h_max 17
_diffrn_reflns_limit_h_min -17
_diffrn_reflns_limit_k_max 28
_diffrn_reflns_limit_k_min -28
_diffrn_reflns_limit_l_max 19
_diffrn_reflns_limit_l_min -19
_diffrn_reflns_number 52629
_diffrn_reflns_point_group_measured_fraction_full 1.000
_diffrn_reflns_point_group_measured_fraction_max 0.953
_diffrn_reflns_theta_full 25.000
_diffrn_reflns_theta_max 33.153
_diffrn_reflns_theta_min 1.904
_exptl_absorpt_coefficient_mu 0.399
_exptl_absorpt_correction_T_max 0.7465
_exptl_absorpt_correction_T_min 0.6769
_exptl_absorpt_correction_type empirical
_exptl_absorpt_process_details sadabs
_exptl_crystal_colour blue
_exptl_crystal_density_diffrn 1.258
_exptl_crystal_description block
_exptl_crystal_F_000 1184
_exptl_crystal_size_max 0.360
_exptl_crystal_size_mid 0.140
_exptl_crystal_size_min 0.100
_refine_diff_density_max 1.068
_refine_diff_density_min -0.361
_refine_diff_density_rms 0.071
_refine_ls_extinction_method none
_refine_ls_goodness_of_fit_ref 1.047
_refine_ls_hydrogen_treatment mixed
_refine_ls_matrix_type full
_refine_ls_number_parameters 334
_refine_ls_number_reflns 10660
_refine_ls_number_restraints 0
_refine_ls_restrained_S_all 1.047
_refine_ls_R_factor_all 0.0400
_refine_ls_R_factor_gt 0.0306
_refine_ls_shift/su_max 0.005
_refine_ls_shift/su_mean 0.000
_refine_ls_structure_factor_coef Fsqd
_refine_ls_weighting_details 'w=1/[\s^2^(Fo^2^)+(0.0394P)^2^+1.1375P] where P=(Fo^2^+2Fc^2^)/3'
_refine_ls_weighting_scheme calc
_refine_ls_wR_factor_gt 0.0753
_refine_ls_wR_factor_ref 0.0798
_reflns_Friedel_coverage 0.000
_reflns_number_gt 9009
_reflns_number_total 10660
_reflns_threshold_expression 'I > 2\s(I)'
_cod_data_source_file om6b00522_si_002.cif
_cod_data_source_block zrcnrco
_cod_original_cell_volume 2931.0(11)
_cod_database_code 4086733
_shelx_shelxl_version_number 2014/7
_shelx_space_group_comment
; 
The symmetry employed for this shelxl refinement is uniquely defined 
by the following loop, which should always be used as a source of 
symmetry information in preference to the above space-group names. 
They are only intended as comments. 
;
_shelx_estimated_absorpt_t_min 0.870
_shelx_estimated_absorpt_t_max 0.961

loop_
_space_group_symop_operation_xyz
'x, y, z'
'-x+1/2, y+1/2, -z+1/2'
'-x, -y, -z'
'x-1/2, -y-1/2, z-1/2'

loop_
_atom_site_label
_atom_site_type_symbol
_atom_site_fract_x
_atom_site_fract_y
_atom_site_fract_z
_atom_site_U_iso_or_equiv
_atom_site_adp_type
_atom_site_occupancy
_atom_site_site_symmetry_order
_atom_site_calc_flag
_atom_site_refinement_flags_posn
_atom_site_refinement_flags_adp
Zr Zr 0.25424(2) 0.59131(2) 0.73530(2) 0.01204(4) Uani 1 1 d . .
O O 0.27014(9) 0.59706(5) 0.57989(7) 0.02327(19) Uani 1 1 d . .
C1 C 0.28857(10) 0.61363(7) 0.48532(9) 0.0171(2) Uani 1 1 d . .
C2 C 0.35186(11) 0.66892(7) 0.44773(10) 0.0207(2) Uani 1 1 d . .
H2 H 0.3932 0.7037 0.4874 0.031 Uiso 1 1 calc R U
C3 C 0.34404(11) 0.66455(7) 0.33541(10) 0.0207(2) Uani 1 1 d . .
C4 C 0.27801(10) 0.60903(7) 0.30506(9) 0.0185(2) Uani 1 1 d . .
C5 C 0.23805(11) 0.57186(7) 0.39715(10) 0.0194(2) Uani 1 1 d . .
H5A H 0.1562 0.5732 0.3967 0.029 Uiso 1 1 calc R U
H5B H 0.2628 0.5208 0.3999 0.029 Uiso 1 1 calc R U
C6 C 0.40451(14) 0.71573(9) 0.27062(13) 0.0359(4) Uani 1 1 d . .
H6A H 0.3808 0.7081 0.1988 0.054 Uiso 1 1 calc R U
H6B H 0.4843 0.7070 0.2805 0.054 Uiso 1 1 calc R U
H6C H 0.3881 0.7657 0.2900 0.054 Uiso 1 1 calc R U
C7 C 0.24613(12) 0.58452(9) 0.19845(11) 0.0271(3) Uani 1 1 d . .
H7A H 0.2911 0.6102 0.1504 0.041 Uiso 1 1 calc R U
H7B H 0.1676 0.5950 0.1824 0.041 Uiso 1 1 calc R U
H7C H 0.2589 0.5323 0.1929 0.041 Uiso 1 1 calc R U
N N 0.42914(9) 0.64026(6) 0.76029(9) 0.01826(19) Uani 1 1 d . .
C11 C 0.54296(11) 0.66663(8) 0.74005(11) 0.0236(3) Uani 1 1 d . .
C12 C 0.62283(13) 0.65956(10) 0.83392(13) 0.0372(4) Uani 1 1 d . .
H12A H 0.5957 0.6885 0.8897 0.056 Uiso 1 1 calc R U
H12B H 0.6962 0.6770 0.8176 0.056 Uiso 1 1 calc R U
H12C H 0.6279 0.6086 0.8547 0.056 Uiso 1 1 calc R U
C13 C 0.53416(15) 0.74563(9) 0.70739(16) 0.0408(4) Uani 1 1 d . .
H13A H 0.5070 0.7746 0.7632 0.061 Uiso 1 1 calc R U
H13B H 0.4825 0.7498 0.6473 0.061 Uiso 1 1 calc R U
H13C H 0.6073 0.7633 0.6907 0.061 Uiso 1 1 calc R U
C14 C 0.58330(13) 0.62043(10) 0.65335(13) 0.0343(3) Uani 1 1 d . .
H14A H 0.5280 0.6213 0.5957 0.051 Uiso 1 1 calc R U
H14B H 0.5943 0.5705 0.6770 0.051 Uiso 1 1 calc R U
H14C H 0.6535 0.6399 0.6317 0.051 Uiso 1 1 calc R U
C15 C 0.38965(11) 0.62757(7) 0.84587(10) 0.0205(2) Uani 1 1 d . .
H15 H 0.4361(15) 0.6359(10) 0.9145(14) 0.031 Uiso 1 1 d . U
C20 C 0.17694(11) 0.70117(7) 0.82977(10) 0.0197(2) Uani 1 1 d . .
C21 C 0.18098(10) 0.72146(6) 0.72603(10) 0.0189(2) Uani 1 1 d . .
C22 C 0.10110(10) 0.67977(7) 0.66872(10) 0.0184(2) Uani 1 1 d . .
C23 C 0.04949(10) 0.63242(7) 0.73549(10) 0.0175(2) Uani 1 1 d . .
C24 C 0.09648(11) 0.64561(7) 0.83623(10) 0.0189(2) Uani 1 1 d . .
C25 C 0.23417(14) 0.73890(9) 0.91949(13) 0.0342(4) Uani 1 1 d . .
H25A H 0.1877 0.7787 0.9414 0.051 Uiso 1 1 calc R U
H25B H 0.3053 0.7582 0.8999 0.051 Uiso 1 1 calc R U
H25C H 0.2469 0.7044 0.9756 0.051 Uiso 1 1 calc R U
C26 C 0.24444(13) 0.78389(7) 0.68500(14) 0.0318(3) Uani 1 1 d . .
H26A H 0.1959 0.8263 0.6773 0.048 Uiso 1 1 calc R U
H26B H 0.2711 0.7708 0.6185 0.048 Uiso 1 1 calc R U
H26C H 0.3076 0.7953 0.7324 0.048 Uiso 1 1 calc R U
C27 C 0.06707(13) 0.68968(9) 0.55831(11) 0.0299(3) Uani 1 1 d . .
H27A H 0.0028 0.7219 0.5515 0.045 Uiso 1 1 calc R U
H27B H 0.0477 0.6426 0.5278 0.045 Uiso 1 1 calc R U
H27C H 0.1285 0.7110 0.5232 0.045 Uiso 1 1 calc R U
C28 C -0.05375(12) 0.59043(8) 0.70504(13) 0.0285(3) Uani 1 1 d . .
H28A H -0.1097 0.6233 0.6741 0.043 Uiso 1 1 calc R U
H28B H -0.0824 0.5677 0.7655 0.043 Uiso 1 1 calc R U
H28C H -0.0365 0.5529 0.6557 0.043 Uiso 1 1 calc R U
C29 C 0.05172(14) 0.62079(9) 0.93456(11) 0.0311(3) Uani 1 1 d . .
H29A H 0.0085 0.6599 0.9632 0.047 Uiso 1 1 calc R U
H29B H 0.1133 0.6079 0.9830 0.047 Uiso 1 1 calc R U
H29C H 0.0042 0.5784 0.9217 0.047 Uiso 1 1 calc R U
C30 C 0.26330(11) 0.47794(6) 0.85125(9) 0.0175(2) Uani 1 1 d . .
C31 C 0.35931(10) 0.47378(6) 0.79489(10) 0.0173(2) Uani 1 1 d . .
C32 C 0.32578(10) 0.46371(6) 0.69089(9) 0.0170(2) Uani 1 1 d . .
C33 C 0.20771(10) 0.46058(6) 0.68315(9) 0.0160(2) Uani 1 1 d . .
C34 C 0.16976(10) 0.46737(6) 0.78282(9) 0.0165(2) Uani 1 1 d . .
C35 C 0.26271(14) 0.47870(9) 0.96542(10) 0.0300(3) Uani 1 1 d . .
H35A H 0.2820 0.4305 0.9921 0.045 Uiso 1 1 calc R U
H35B H 0.1888 0.4921 0.9857 0.045 Uiso 1 1 calc R U
H35C H 0.3170 0.5140 0.9931 0.045 Uiso 1 1 calc R U
C36 C 0.47556(12) 0.47013(8) 0.84049(12) 0.0277(3) Uani 1 1 d . .
H36A H 0.4906 0.4213 0.8670 0.042 Uiso 1 1 calc R U
H36B H 0.4850 0.5053 0.8962 0.042 Uiso 1 1 calc R U
H36C H 0.5272 0.4814 0.7881 0.042 Uiso 1 1 calc R U
C37 C 0.40042(12) 0.45237(8) 0.60478(11) 0.0253(3) Uani 1 1 d . .
H37A H 0.3836 0.4056 0.5721 0.038 Uiso 1 1 calc R U
H37B H 0.4778 0.4528 0.6315 0.038 Uiso 1 1 calc R U
H37C H 0.3885 0.4913 0.5546 0.038 Uiso 1 1 calc R U
C38 C 0.13765(12) 0.44388(8) 0.58793(10) 0.0245(3) Uani 1 1 d . .
H38A H 0.0759 0.4126 0.6048 0.037 Uiso 1 1 calc R U
H38B H 0.1827 0.4190 0.5391 0.037 Uiso 1 1 calc R U
H38C H 0.1087 0.4891 0.5577 0.037 Uiso 1 1 calc R U
C39 C 0.05658(11) 0.44611(7) 0.81393(12) 0.0246(3) Uani 1 1 d . .
H39A H 0.0586 0.3962 0.8393 0.037 Uiso 1 1 calc R U
H39B H 0.0034 0.4497 0.7549 0.037 Uiso 1 1 calc R U
H39C H 0.0341 0.4786 0.8679 0.037 Uiso 1 1 calc R U

loop_
_atom_site_aniso_label
_atom_site_aniso_U_11
_atom_site_aniso_U_22
_atom_site_aniso_U_33
_atom_site_aniso_U_23
_atom_site_aniso_U_13
_atom_site_aniso_U_12
Zr 0.01285(5) 0.01042(5) 0.01282(5) -0.00060(4) 0.00060(4) 0.00036(4)
O 0.0306(5) 0.0256(5) 0.0139(4) 0.0014(3) 0.0038(4) 0.0051(4)
C1 0.0178(5) 0.0186(5) 0.0151(5) 0.0000(4) 0.0018(4) 0.0021(4)
C2 0.0202(6) 0.0214(6) 0.0203(6) -0.0031(4) -0.0001(4) -0.0031(5)
C3 0.0182(5) 0.0233(6) 0.0207(6) 0.0046(5) 0.0028(4) -0.0018(4)
C4 0.0164(5) 0.0258(6) 0.0133(5) 0.0015(4) 0.0014(4) -0.0014(4)
C5 0.0224(6) 0.0201(5) 0.0160(5) -0.0006(4) 0.0034(4) -0.0036(4)
C6 0.0352(8) 0.0367(8) 0.0364(8) 0.0093(7) 0.0085(7) -0.0138(7)
C7 0.0210(6) 0.0456(9) 0.0147(6) -0.0022(5) 0.0008(5) -0.0032(6)
N 0.0165(5) 0.0152(4) 0.0229(5) -0.0023(4) -0.0015(4) -0.0015(4)
C11 0.0161(5) 0.0247(6) 0.0293(7) 0.0018(5) -0.0033(5) -0.0037(5)
C12 0.0222(7) 0.0523(11) 0.0359(8) 0.0001(7) -0.0086(6) -0.0088(7)
C13 0.0300(8) 0.0269(8) 0.0653(12) 0.0104(8) 0.0004(8) -0.0079(6)
C14 0.0232(7) 0.0451(9) 0.0352(8) -0.0030(7) 0.0062(6) -0.0011(6)
C15 0.0211(6) 0.0181(6) 0.0217(6) -0.0037(4) -0.0039(5) 0.0003(4)
C20 0.0201(6) 0.0171(5) 0.0218(6) -0.0068(4) 0.0002(4) 0.0027(4)
C21 0.0192(5) 0.0111(5) 0.0268(6) -0.0009(4) 0.0040(5) 0.0025(4)
C22 0.0178(5) 0.0181(5) 0.0193(6) -0.0001(4) 0.0003(4) 0.0053(4)
C23 0.0147(5) 0.0156(5) 0.0223(6) -0.0025(4) 0.0012(4) 0.0020(4)
C24 0.0210(6) 0.0176(5) 0.0186(5) -0.0013(4) 0.0048(4) 0.0036(4)
C25 0.0347(8) 0.0339(8) 0.0332(8) -0.0208(6) -0.0050(6) 0.0041(6)
C26 0.0313(7) 0.0148(6) 0.0503(10) 0.0043(6) 0.0120(7) 0.0002(5)
C27 0.0293(7) 0.0402(8) 0.0198(6) 0.0036(6) -0.0017(5) 0.0135(6)
C28 0.0171(6) 0.0247(7) 0.0430(9) -0.0048(6) -0.0026(6) -0.0003(5)
C29 0.0409(8) 0.0308(7) 0.0231(7) 0.0014(6) 0.0148(6) 0.0061(6)
C30 0.0229(6) 0.0152(5) 0.0144(5) 0.0014(4) -0.0007(4) 0.0013(4)
C31 0.0176(5) 0.0135(5) 0.0203(6) 0.0005(4) -0.0035(4) 0.0020(4)
C32 0.0195(5) 0.0129(5) 0.0186(5) -0.0011(4) 0.0023(4) 0.0022(4)
C33 0.0191(5) 0.0122(5) 0.0163(5) -0.0009(4) -0.0013(4) -0.0009(4)
C34 0.0187(5) 0.0126(5) 0.0185(5) 0.0016(4) 0.0020(4) -0.0006(4)
C35 0.0420(8) 0.0316(7) 0.0160(6) 0.0041(5) -0.0010(6) 0.0035(6)
C36 0.0213(6) 0.0247(6) 0.0359(8) 0.0031(6) -0.0087(5) 0.0041(5)
C37 0.0270(7) 0.0238(6) 0.0261(7) -0.0045(5) 0.0089(5) 0.0050(5)
C38 0.0293(7) 0.0229(6) 0.0205(6) -0.0041(5) -0.0047(5) -0.0052(5)
C39 0.0231(6) 0.0198(6) 0.0318(7) 0.0041(5) 0.0077(5) -0.0034(5)

loop_
_atom_type_symbol
_atom_type_description
_atom_type_scat_dispersion_real
_atom_type_scat_dispersion_imag
_atom_type_scat_source
C C 0.0033 0.0016 'International Tables Vol C Tables 4.2.6.8 and 6.1.1.4'
H H 0.0000 0.0000 'International Tables Vol C Tables 4.2.6.8 and 6.1.1.4'
N N 0.0061 0.0033 'International Tables Vol C Tables 4.2.6.8 and 6.1.1.4'
O O 0.0106 0.0060 'International Tables Vol C Tables 4.2.6.8 and 6.1.1.4'
Zr Zr -2.9673 0.5597 'International Tables Vol C Tables 4.2.6.8 and 6.1.1.4'

loop_
_geom_angle_atom_site_label_1
_geom_angle_atom_site_label_2
_geom_angle_atom_site_label_3
_geom_angle
O Zr C15 121.40(5)
O Zr N 88.93(4)
C15 Zr N 32.47(5)
O Zr C21 87.55(4)
C15 Zr C21 89.31(5)
N Zr C21 87.20(4)
O Zr C33 79.40(4)
C15 Zr C33 126.79(4)
N Zr C33 126.31(4)
C21 Zr C33 143.23(4)
O Zr C20 119.52(4)
C15 Zr C20 73.97(5)
N Zr C20 88.83(4)
C21 Zr C20 31.98(4)
C33 Zr C20 142.02(4)
O Zr C22 74.94(4)
C15 Zr C22 121.04(4)
N Zr C22 115.71(4)
C21 Zr C22 31.96(4)
C33 Zr C22 111.31(4)
C20 Zr C22 52.62(4)
O Zr C30 128.36(4)
C15 Zr C30 81.70(5)
N Zr C30 103.13(4)
C21 Zr C30 142.11(4)
C33 Zr C30 52.86(4)
C20 Zr C30 110.87(4)
C22 Zr C30 135.65(4)
O Zr C32 76.80(4)
C15 Zr C32 100.24(4)
N Zr C32 94.15(4)
C21 Zr C32 164.25(4)
C33 Zr C32 32.17(4)
C20 Zr C32 163.51(4)
C22 Zr C32 137.90(4)
C30 Zr C32 52.66(4)
O Zr C24 126.97(4)
C15 Zr C24 94.91(5)
N Zr C24 118.26(4)
C21 Zr C24 52.97(4)
C33 Zr C24 110.16(4)
C20 Zr C24 31.87(4)
C22 Zr C24 52.63(4)
C30 Zr C24 91.04(4)
C32 Zr C24 137.24(4)
O Zr C23 97.57(4)
C15 Zr C23 125.27(5)
N Zr C23 138.96(4)
C21 Zr C23 52.93(4)
C33 Zr C23 94.67(4)
C20 Zr C23 52.81(4)
C22 Zr C23 31.64(4)
C30 Zr C23 104.07(4)
C32 Zr C23 126.83(4)
C24 Zr C23 32.03(4)
O Zr C34 110.14(4)
C15 Zr C34 113.13(4)
N Zr C34 132.99(4)
C21 Zr C34 134.25(4)
C33 Zr C34 31.91(4)
C20 Zr C34 114.66(4)
C22 Zr C34 110.72(4)
C30 Zr C34 31.70(4)
C32 Zr C34 52.71(4)
C24 Zr C34 84.56(4)
C23 Zr C34 82.40(4)
C1 O Zr 168.48(9)
O C1 C2 129.71(12)
O C1 C5 122.00(11)
C2 C1 C5 108.29(11)
C1 C2 C3 108.22(11)
C1 C2 H2 125.9
C3 C2 H2 125.9
C4 C3 C2 109.84(11)
C4 C3 C6 128.04(13)
C2 C3 C6 122.12(13)
C3 C4 C5 108.96(11)
C3 C4 C7 128.41(12)
C5 C4 C7 122.63(12)
C1 C5 C4 104.69(10)
C1 C5 H5A 110.8
C4 C5 H5A 110.8
C1 C5 H5B 110.8
C4 C5 H5B 110.8
H5A C5 H5B 108.9
C3 C6 H6A 109.5
C3 C6 H6B 109.5
H6A C6 H6B 109.5
C3 C6 H6C 109.5
H6A C6 H6C 109.5
H6B C6 H6C 109.5
C4 C7 H7A 109.5
C4 C7 H7B 109.5
H7A C7 H7B 109.5
C4 C7 H7C 109.5
H7A C7 H7C 109.5
H7B C7 H7C 109.5
C15 N C11 127.99(11)
C15 N Zr 70.29(7)
C11 N Zr 161.20(9)
N C11 C13 108.16(12)
N C11 C12 111.88(12)
C13 C11 C12 109.87(13)
N C11 C14 106.81(11)
C13 C11 C14 110.19(14)
C12 C11 C14 109.87(13)
C11 C12 H12A 109.5
C11 C12 H12B 109.5
H12A C12 H12B 109.5
C11 C12 H12C 109.5
H12A C12 H12C 109.5
H12B C12 H12C 109.5
C11 C13 H13A 109.5
C11 C13 H13B 109.5
H13A C13 H13B 109.5
C11 C13 H13C 109.5
H13A C13 H13C 109.5
H13B C13 H13C 109.5
C11 C14 H14A 109.5
C11 C14 H14B 109.5
H14A C14 H14B 109.5
C11 C14 H14C 109.5
H14A C14 H14C 109.5
H14B C14 H14C 109.5
N C15 Zr 77.24(8)
N C15 H15 121.7(10)
Zr C15 H15 160.7(10)
C21 C20 C24 108.17(11)
C21 C20 C25 126.23(13)
C24 C20 C25 124.99(13)
C21 C20 Zr 73.20(7)
C24 C20 Zr 74.38(7)
C25 C20 Zr 125.33(9)
C22 C21 C20 107.79(11)
C22 C21 C26 124.98(13)
C20 C21 C26 126.56(13)
C22 C21 Zr 74.84(7)
C20 C21 Zr 74.81(7)
C26 C21 Zr 123.63(9)
C23 C22 C21 108.65(11)
C23 C22 C27 124.95(12)
C21 C22 C27 126.06(13)
C23 C22 Zr 74.50(7)
C21 C22 Zr 73.20(7)
C27 C22 Zr 123.79(9)
C22 C23 C24 107.69(11)
C22 C23 C28 123.08(12)
C24 C23 C28 127.72(12)
C22 C23 Zr 73.86(7)
C24 C23 Zr 73.97(7)
C28 C23 Zr 128.88(9)
C20 C24 C23 107.68(11)
C20 C24 C29 123.75(13)
C23 C24 C29 126.89(13)
C20 C24 Zr 73.75(7)
C23 C24 Zr 74.00(7)
C29 C24 Zr 129.56(9)
C20 C25 H25A 109.5
C20 C25 H25B 109.5
H25A C25 H25B 109.5
C20 C25 H25C 109.5
H25A C25 H25C 109.5
H25B C25 H25C 109.5
C21 C26 H26A 109.5
C21 C26 H26B 109.5
H26A C26 H26B 109.5
C21 C26 H26C 109.5
H26A C26 H26C 109.5
H26B C26 H26C 109.5
C22 C27 H27A 109.5
C22 C27 H27B 109.5
H27A C27 H27B 109.5
C22 C27 H27C 109.5
H27A C27 H27C 109.5
H27B C27 H27C 109.5
C23 C28 H28A 109.5
C23 C28 H28B 109.5
H28A C28 H28B 109.5
C23 C28 H28C 109.5
H28A C28 H28C 109.5
H28B C28 H28C 109.5
C24 C29 H29A 109.5
C24 C29 H29B 109.5
H29A C29 H29B 109.5
C24 C29 H29C 109.5
H29A C29 H29C 109.5
H29B C29 H29C 109.5
C34 C30 C31 108.05(11)
C34 C30 C35 125.76(12)
C31 C30 C35 125.19(12)
C34 C30 Zr 74.56(7)
C31 C30 Zr 75.12(7)
C35 C30 Zr 125.34(9)
C32 C31 C30 108.40(11)
C32 C31 C36 126.08(12)
C30 C31 C36 125.00(12)
C32 C31 Zr 73.34(7)
C30 C31 Zr 73.25(7)
C36 C31 Zr 125.89(9)
C31 C32 C33 107.57(11)
C31 C32 C37 126.50(12)
C33 C32 C37 125.77(12)
C31 C32 Zr 75.11(7)
C33 C32 Zr 72.91(7)
C37 C32 Zr 121.35(9)
C34 C33 C32 107.99(11)
C34 C33 C38 126.13(12)
C32 C33 C38 125.49(12)
C34 C33 Zr 75.42(7)
C32 C33 Zr 74.92(7)
C38 C33 Zr 121.37(8)
C30 C34 C33 107.91(11)
C30 C34 C39 124.70(12)
C33 C34 C39 125.31(12)
C30 C34 Zr 73.74(7)
C33 C34 Zr 72.67(7)
C39 C34 Zr 132.29(8)
C30 C35 H35A 109.5
C30 C35 H35B 109.5
H35A C35 H35B 109.5
C30 C35 H35C 109.5
H35A C35 H35C 109.5
H35B C35 H35C 109.5
C31 C36 H36A 109.5
C31 C36 H36B 109.5
H36A C36 H36B 109.5
C31 C36 H36C 109.5
H36A C36 H36C 109.5
H36B C36 H36C 109.5
C32 C37 H37A 109.5
C32 C37 H37B 109.5
H37A C37 H37B 109.5
C32 C37 H37C 109.5
H37A C37 H37C 109.5
H37B C37 H37C 109.5
C33 C38 H38A 109.5
C33 C38 H38B 109.5
H38A C38 H38B 109.5
C33 C38 H38C 109.5
H38A C38 H38C 109.5
H38B C38 H38C 109.5
C34 C39 H39A 109.5
C34 C39 H39B 109.5
H39A C39 H39B 109.5
C34 C39 H39C 109.5
H39A C39 H39C 109.5
H39B C39 H39C 109.5

loop_
_geom_bond_atom_site_label_1
_geom_bond_atom_site_label_2
_geom_bond_distance
Zr O 2.0653(11)
Zr C15 2.2265(13)
Zr N 2.3066(11)
Zr C21 2.5621(13)
Zr C33 2.5628(12)
Zr C20 2.5829(13)
Zr C22 2.5833(13)
Zr C30 2.5876(12)
Zr C32 2.5889(13)
Zr C24 2.5910(13)
Zr C23 2.5915(13)
Zr C34 2.5981(12)
O C1 1.3119(15)
C1 C2 1.3850(18)
C1 C5 1.4919(18)
C2 C3 1.4755(19)
C2 H2 0.9500
C3 C4 1.3454(18)
C3 C6 1.4928(19)
C4 C5 1.4965(18)
C4 C7 1.5004(19)
C5 H5A 0.9900
C5 H5B 0.9900
C6 H6A 0.9800
C6 H6B 0.9800
C6 H6C 0.9800
C7 H7A 0.9800
C7 H7B 0.9800
C7 H7C 0.9800
N C15 1.2697(18)
N C11 1.4997(17)
C11 C13 1.523(2)
C11 C12 1.526(2)
C11 C14 1.527(2)
C12 H12A 0.9800
C12 H12B 0.9800
C12 H12C 0.9800
C13 H13A 0.9800
C13 H13B 0.9800
C13 H13C 0.9800
C14 H14A 0.9800
C14 H14B 0.9800
C14 H14C 0.9800
C15 H15 1.045(19)
C20 C21 1.4175(19)
C20 C24 1.4203(18)
C20 C25 1.5022(19)
C21 C22 1.4166(18)
C21 C26 1.5030(19)
C22 C23 1.4108(18)
C22 C27 1.4952(19)
C23 C24 1.4299(18)
C23 C28 1.5040(18)
C24 C29 1.5023(19)
C25 H25A 0.9800
C25 H25B 0.9800
C25 H25C 0.9800
C26 H26A 0.9800
C26 H26B 0.9800
C26 H26C 0.9800
C27 H27A 0.9800
C27 H27B 0.9800
C27 H27C 0.9800
C28 H28A 0.9800
C28 H28B 0.9800
C28 H28C 0.9800
C29 H29A 0.9800
C29 H29B 0.9800
C29 H29C 0.9800
C30 C34 1.4162(17)
C30 C31 1.4169(18)
C30 C35 1.5007(18)
C31 C32 1.4142(17)
C31 C36 1.4971(18)
C32 C33 1.4274(17)
C32 C37 1.5043(18)
C33 C34 1.4191(17)
C33 C38 1.5006(17)
C34 C39 1.5048(18)
C35 H35A 0.9800
C35 H35B 0.9800
C35 H35C 0.9800
C36 H36A 0.9800
C36 H36B 0.9800
C36 H36C 0.9800
C37 H37A 0.9800
C37 H37B 0.9800
C37 H37C 0.9800
C38 H38A 0.9800
C38 H38B 0.9800
C38 H38C 0.9800
C39 H39A 0.9800
C39 H39B 0.9800
C39 H39C 0.9800
